data_4083976
loop_
_publ_author_name
'Henning, Jens'
'Eichele, Klaus'
'Fink, Reinhold F.'
'Wesemann, Lars'

_publ_section_title
;
 Structural and Spectroscopic Characterization of Tin--Tin Double Bonds in
 Cyclic Distannenes
;
_journal_issue 14
_journal_name_full Organometallics
_journal_page_first 3904
_journal_paper_doi 10.1021/om500645b
_journal_volume 33
_journal_year 2014
_chemical_formula_moiety 'C67 H72 O Sn2'
_chemical_formula_sum 'C67 H72 O Sn2'
_chemical_formula_weight 1130.63
_chemical_name_systematic
; 
 ? 
;
_space_group_IT_number 9
_space_group_name_Hall 'C -2yc'
_symmetry_cell_setting monoclinic
_symmetry_space_group_name_Hall 'C -2yc'
_symmetry_space_group_name_H-M 'C 1 c 1'
_atom_sites_solution_hydrogens geom
_atom_sites_solution_primary direct
_atom_sites_solution_secondary difmap
_audit_creation_method SHELXL-97
_cell_angle_alpha 90.00
_cell_angle_beta 95.75(3)
_cell_angle_gamma 90.00
_cell_formula_units_Z 4
_cell_length_a 18.324(4)
_cell_length_b 12.852(3)
_cell_length_c 24.197(5)
_cell_measurement_reflns_used 58769
_cell_measurement_temperature 173(2)
_cell_measurement_theta_max 59.11
_cell_measurement_theta_min 5.29
_cell_volume 5670(2)
_computing_cell_refinement x-Area
_computing_data_collection x-Area
_computing_data_reduction x-Area
_computing_molecular_graphics 'ortep for windows'
_computing_structure_refinement 'SHELXL-97 (Sheldrick, 1997)'
_computing_structure_solution 'SHELXS-97 (Sheldrick, 1990)'
_diffrn_ambient_temperature 173(2)
_diffrn_measured_fraction_theta_full 0.999
_diffrn_measured_fraction_theta_max 0.999
_diffrn_measurement_device_type 'Stoe IPDS2'
_diffrn_radiation_monochromator graphite
_diffrn_radiation_source 'fine-focus sealed tube'
_diffrn_radiation_type MoK\a
_diffrn_radiation_wavelength 0.71073
_diffrn_reflns_av_R_equivalents 0.0514
_diffrn_reflns_av_sigmaI/netI 0.0324
_diffrn_reflns_limit_h_max 23
_diffrn_reflns_limit_h_min -23
_diffrn_reflns_limit_k_max 16
_diffrn_reflns_limit_k_min -16
_diffrn_reflns_limit_l_max 30
_diffrn_reflns_limit_l_min -30
_diffrn_reflns_number 57153
_diffrn_reflns_theta_full 27.10
_diffrn_reflns_theta_max 27.10
_diffrn_reflns_theta_min 2.65
_exptl_absorpt_coefficient_mu 0.922
_exptl_absorpt_correction_T_max 0.9718
_exptl_absorpt_correction_T_min 0.8021
_exptl_absorpt_correction_type numerical
_exptl_absorpt_process_details 'x-red, x-shape'
_exptl_crystal_colour purple
_exptl_crystal_density_diffrn 1.325
_exptl_crystal_density_method 'not measured'
_exptl_crystal_description plate
_exptl_crystal_F_000 2328
_exptl_crystal_size_max 0.24
_exptl_crystal_size_mid 0.11
_exptl_crystal_size_min 0.05
_refine_diff_density_max 0.449
_refine_diff_density_min -0.784
_refine_diff_density_rms 0.064
_refine_ls_abs_structure_details 'Flack H D (1983), Acta Cryst. A39, 876-881, 6249 Friedel Pairs'
_refine_ls_abs_structure_Flack 0.452(12)
_refine_ls_extinction_method none
_refine_ls_goodness_of_fit_ref 1.058
_refine_ls_hydrogen_treatment constr
_refine_ls_matrix_type full
_refine_ls_number_parameters 644
_refine_ls_number_reflns 12510
_refine_ls_number_restraints 2
_refine_ls_restrained_S_all 1.058
_refine_ls_R_factor_all 0.0305
_refine_ls_R_factor_gt 0.0275
_refine_ls_shift/su_max 0.001
_refine_ls_shift/su_mean 0.000
_refine_ls_structure_factor_coef Fsqd
_refine_ls_weighting_details 'calc w=1/[\s^2^(Fo^2^)+(0.0204P)^2^+4.9956P] where P=(Fo^2^+2Fc^2^)/3'
_refine_ls_weighting_scheme calc
_refine_ls_wR_factor_gt 0.0530
_refine_ls_wR_factor_ref 0.0537
_reflns_number_gt 11940
_reflns_number_total 12510
_reflns_threshold_expression >2sigma(I)
_cod_data_source_file om500645b_si_002.cif
_cod_data_source_block stannylstannylene8
_cod_depositor_comments 'Adding full bibliography for 4083969--4083976.cif.'
_cod_original_cell_volume 5669(2)
_cod_original_sg_symbol_H-M 'C c'
_cod_database_code 4083976

loop_
_symmetry_equiv_pos_as_xyz
'x, y, z'
'x, -y, z+1/2'
'x+1/2, y+1/2, z'
'x+1/2, -y+1/2, z+1/2'

loop_
_atom_site_label
_atom_site_type_symbol
_atom_site_fract_x
_atom_site_fract_y
_atom_site_fract_z
_atom_site_U_iso_or_equiv
_atom_site_adp_type
_atom_site_occupancy
_atom_site_symmetry_multiplicity
_atom_site_calc_flag
_atom_site_refinement_flags
Sn1 Sn 0.425964(8) 0.349206(14) 0.287847(7) 0.02103(4) Uani 1 1 d .
C1 C 0.35777(14) 0.2455(2) 0.23428(11) 0.0246(5) Uani 1 1 d .
Sn2 Sn 0.514499(9) 0.242586(15) 0.376589(8) 0.02348(4) Uani 1 1 d .
C3 C 0.24379(17) 0.2145(3) 0.17753(14) 0.0342(7) Uani 1 1 d .
H3 H 0.1964 0.2354 0.1650 0.041 Uiso 1 1 calc R
C4 C 0.27123(17) 0.1223(3) 0.15896(13) 0.0349(7) Uani 1 1 d .
H4 H 0.2420 0.0817 0.1337 0.042 Uiso 1 1 calc R
C5 C 0.34164(16) 0.0887(2) 0.17727(12) 0.0289(6) Uani 1 1 d .
C6 C 0.3723(2) -0.0100(3) 0.15269(17) 0.0408(9) Uani 1 1 d .
C7 C 0.44622(19) -0.0368(3) 0.18380(17) 0.0396(8) Uani 1 1 d .
C8 C 0.4828(2) -0.1285(3) 0.17254(19) 0.0527(11) Uani 1 1 d .
H8 H 0.4614 -0.1734 0.1454 0.063 Uiso 1 1 calc R
C9 C 0.5496(2) -0.1545(4) 0.2004(2) 0.0672(14) Uani 1 1 d .
H9 H 0.5728 -0.2160 0.1918 0.081 Uiso 1 1 calc R
C10 C 0.5820(2) -0.0896(3) 0.2410(2) 0.0647(13) Uani 1 1 d .
H10 H 0.6266 -0.1079 0.2604 0.078 Uiso 1 1 calc R
C11 C 0.54852(18) 0.0025(3) 0.25295(19) 0.0465(9) Uani 1 1 d .
H11 H 0.5704 0.0468 0.2801 0.056 Uiso 1 1 calc R
C12 C 0.48147(17) 0.0288(3) 0.22396(16) 0.0368(7) Uani 1 1 d .
O13 O 0.45319(11) 0.12346(17) 0.23773(10) 0.0337(5) Uani 1 1 d .
C14 C 0.38285(14) 0.1502(2) 0.21602(12) 0.0267(6) Uani 1 1 d .
C15 C 0.3180(2) -0.1008(3) 0.15790(19) 0.0496(10) Uani 1 1 d .
H15A H 0.2715 -0.0838 0.1381 0.074 Uiso 1 1 calc R
H15B H 0.3118 -0.1122 0.1964 0.074 Uiso 1 1 calc R
H15C H 0.3370 -0.1628 0.1425 0.074 Uiso 1 1 calc R
C16 C 0.3810(3) 0.0088(3) 0.09142(18) 0.0612(12) Uani 1 1 d .
H16A H 0.4011 -0.0523 0.0758 0.092 Uiso 1 1 calc R
H16B H 0.4135 0.0666 0.0880 0.092 Uiso 1 1 calc R
H16C H 0.3340 0.0240 0.0719 0.092 Uiso 1 1 calc R
C17 C 0.49491(15) 0.4298(2) 0.23153(12) 0.0234(6) Uani 1 1 d .
C18 C 0.57018(16) 0.4414(2) 0.24652(12) 0.0263(6) Uani 1 1 d .
C19 C 0.61448(18) 0.4967(3) 0.21284(14) 0.0362(8) Uani 1 1 d .
H19 H 0.6644 0.5039 0.2237 0.043 Uiso 1 1 calc R
C20 C 0.58468(18) 0.5408(3) 0.16343(14) 0.0427(8) Uani 1 1 d .
H20 H 0.6141 0.5780 0.1413 0.051 Uiso 1 1 calc R
C21 C 0.51090(18) 0.5289(3) 0.14762(14) 0.0398(8) Uani 1 1 d .
H21 H 0.4909 0.5571 0.1141 0.048 Uiso 1 1 calc R
C22 C 0.46569(16) 0.4754(2) 0.18075(12) 0.0278(6) Uani 1 1 d .
C23 C 0.61155(15) 0.3992(2) 0.29821(12) 0.0266(6) Uani 1 1 d .
C24 C 0.61157(16) 0.4536(2) 0.34814(12) 0.0295(6) Uani 1 1 d .
C25 C 0.65863(17) 0.4204(3) 0.39399(14) 0.0396(8) Uani 1 1 d .
H25 H 0.6578 0.4549 0.4277 0.047 Uiso 1 1 calc R
C26 C 0.70612(17) 0.3378(3) 0.39050(16) 0.0463(9) Uani 1 1 d .
C27 C 0.70451(17) 0.2845(3) 0.34133(16) 0.0404(8) Uani 1 1 d .
H27 H 0.7358 0.2280 0.3390 0.048 Uiso 1 1 calc R
C28 C 0.65755(16) 0.3122(3) 0.29478(14) 0.0315(7) Uani 1 1 d .
C29 C 0.5667(2) 0.5507(3) 0.35206(15) 0.0403(8) Uani 1 1 d .
H29A H 0.5806 0.6009 0.3257 0.060 Uiso 1 1 calc R
H29B H 0.5752 0.5789 0.3889 0.060 Uiso 1 1 calc R
H29C H 0.5156 0.5342 0.3441 0.060 Uiso 1 1 calc R
C30 C 0.7592(2) 0.3077(5) 0.4404(2) 0.0750(15) Uani 1 1 d .
H30A H 0.7485 0.2384 0.4520 0.113 Uiso 1 1 calc R
H30B H 0.7541 0.3554 0.4703 0.113 Uiso 1 1 calc R
H30C H 0.8086 0.3105 0.4304 0.113 Uiso 1 1 calc R
C31 C 0.6572(2) 0.2513(3) 0.24170(17) 0.0484(9) Uani 1 1 d .
H31A H 0.6782 0.2927 0.2143 0.073 Uiso 1 1 calc R
H31B H 0.6077 0.2333 0.2284 0.073 Uiso 1 1 calc R
H31C H 0.6856 0.1890 0.2485 0.073 Uiso 1 1 calc R
C32 C 0.38651(17) 0.4723(3) 0.15822(13) 0.0277(6) Uani 1 1 d .
C33 C 0.36170(19) 0.3984(3) 0.11809(13) 0.0357(7) Uani 1 1 d .
C34 C 0.2893(2) 0.4051(3) 0.09366(15) 0.0468(10) Uani 1 1 d .
H34 H 0.2725 0.3565 0.0669 0.056 Uiso 1 1 calc R
C35 C 0.2421(2) 0.4819(3) 0.10828(17) 0.0536(11) Uani 1 1 d .
C36 C 0.26734(19) 0.5538(3) 0.14649(16) 0.0457(9) Uani 1 1 d .
H36 H 0.2358 0.6058 0.1563 0.055 Uiso 1 1 calc R
C37 C 0.33957(17) 0.5521(3) 0.17156(13) 0.0342(7) Uani 1 1 d .
C38 C 0.4117(2) 0.3133(3) 0.10157(16) 0.0486(9) Uani 1 1 d .
H38A H 0.3839 0.2643 0.0780 0.073 Uiso 1 1 calc R
H38B H 0.4334 0.2784 0.1342 0.073 Uiso 1 1 calc R
H38C H 0.4496 0.3429 0.0819 0.073 Uiso 1 1 calc R
C39 C 0.1633(3) 0.4847(5) 0.0819(2) 0.0856(19) Uani 1 1 d .
H39A H 0.1503 0.5549 0.0715 0.128 Uiso 1 1 calc R
H39B H 0.1312 0.4597 0.1079 0.128 Uiso 1 1 calc R
H39C H 0.1586 0.4414 0.0494 0.128 Uiso 1 1 calc R
C40 C 0.3672(2) 0.6379(3) 0.21033(16) 0.0441(8) Uani 1 1 d .
H40A H 0.3976 0.6841 0.1915 0.066 Uiso 1 1 calc R
H40B H 0.3954 0.6086 0.2421 0.066 Uiso 1 1 calc R
H40C H 0.3263 0.6757 0.2221 0.066 Uiso 1 1 calc R
C41 C 0.44186(14) 0.2726(2) 0.44395(11) 0.0225(6) Uani 1 1 d .
C42 C 0.39238(15) 0.1888(2) 0.44644(12) 0.0257(6) Uani 1 1 d .
C43 C 0.33854(16) 0.1914(2) 0.48318(13) 0.0313(6) Uani 1 1 d .
H43 H 0.3058 0.1363 0.4841 0.038 Uiso 1 1 calc R
C44 C 0.33357(17) 0.2760(3) 0.51848(13) 0.0347(7) Uani 1 1 d .
H44 H 0.2963 0.2791 0.5419 0.042 Uiso 1 1 calc R
C45 C 0.38434(15) 0.3555(3) 0.51854(12) 0.0312(6) Uani 1 1 d .
H45 H 0.3821 0.4105 0.5433 0.037 Uiso 1 1 calc R
C46 C 0.43915(15) 0.3548(2) 0.48212(12) 0.0258(6) Uani 1 1 d .
C47 C 0.40143(16) 0.0932(2) 0.41271(12) 0.0255(6) Uani 1 1 d .
C48 C 0.35000(17) 0.0651(2) 0.36705(13) 0.0296(6) Uani 1 1 d .
C49 C 0.3605(2) -0.0258(3) 0.33794(14) 0.0385(8) Uani 1 1 d .
H49 H 0.3280 -0.0415 0.3070 0.046 Uiso 1 1 calc R
C50 C 0.41753(19) -0.0942(3) 0.35315(15) 0.0394(8) Uani 1 1 d .
C51 C 0.46604(18) -0.0680(3) 0.39885(15) 0.0379(7) Uani 1 1 d .
H51 H 0.5044 -0.1133 0.4099 0.045 Uiso 1 1 calc R
C52 C 0.45931(17) 0.0231(3) 0.42850(14) 0.0311(7) Uani 1 1 d .
C53 C 0.28325(18) 0.1306(3) 0.35077(15) 0.0390(8) Uani 1 1 d .
H53A H 0.2716 0.1278 0.3112 0.059 Uiso 1 1 calc R
H53B H 0.2930 0.2014 0.3620 0.059 Uiso 1 1 calc R
H53C H 0.2426 0.1045 0.3687 0.059 Uiso 1 1 calc R
C54 C 0.4265(2) -0.1937(3) 0.32160(19) 0.0571(11) Uani 1 1 d .
H54A H 0.3795 -0.2263 0.3135 0.086 Uiso 1 1 calc R
H54B H 0.4587 -0.2397 0.3437 0.086 Uiso 1 1 calc R
H54C H 0.4470 -0.1784 0.2875 0.086 Uiso 1 1 calc R
C55 C 0.51178(17) 0.0418(3) 0.47984(14) 0.0369(7) Uani 1 1 d .
H55A H 0.5292 -0.0237 0.4949 0.055 Uiso 1 1 calc R
H55B H 0.4869 0.0785 0.5070 0.055 Uiso 1 1 calc R
H55C H 0.5525 0.0826 0.4702 0.055 Uiso 1 1 calc R
C56 C 0.49411(16) 0.4414(3) 0.48873(12) 0.0269(6) Uani 1 1 d .
C57 C 0.47287(18) 0.5444(3) 0.47763(13) 0.0327(7) Uani 1 1 d .
C58 C 0.5231(2) 0.6242(3) 0.49031(14) 0.0406(8) Uani 1 1 d .
H58 H 0.5086 0.6923 0.4820 0.049 Uiso 1 1 calc R
C59 C 0.5928(2) 0.6069(3) 0.51454(16) 0.0454(9) Uani 1 1 d .
C60 C 0.61354(18) 0.5041(3) 0.52558(15) 0.0444(9) Uani 1 1 d .
H60 H 0.6607 0.4908 0.5420 0.053 Uiso 1 1 calc R
C61 C 0.56651(17) 0.4203(3) 0.51310(14) 0.0333(8) Uani 1 1 d .
C62 C 0.39689(19) 0.5722(3) 0.45250(16) 0.0419(8) Uani 1 1 d .
H62A H 0.3987 0.6358 0.4319 0.063 Uiso 1 1 calc R
H62B H 0.3653 0.5810 0.4815 0.063 Uiso 1 1 calc R
H62C H 0.3782 0.5174 0.4281 0.063 Uiso 1 1 calc R
C63 C 0.6454(3) 0.6954(4) 0.5301(2) 0.0762(16) Uani 1 1 d .
H63A H 0.6582 0.7290 0.4970 0.114 Uiso 1 1 calc R
H63B H 0.6889 0.6685 0.5506 0.114 Uiso 1 1 calc R
H63C H 0.6224 0.7447 0.5526 0.114 Uiso 1 1 calc R
C64 C 0.59108(18) 0.3119(3) 0.52874(16) 0.0443(9) Uani 1 1 d .
H64A H 0.5943 0.2715 0.4957 0.066 Uiso 1 1 calc R
H64B H 0.5563 0.2803 0.5507 0.066 Uiso 1 1 calc R
H64C H 0.6383 0.3145 0.5498 0.066 Uiso 1 1 calc R
C65 C 0.34328(16) 0.4605(2) 0.31028(13) 0.0277(6) Uani 1 1 d .
H65A H 0.3680 0.5188 0.3295 0.033 Uiso 1 1 calc R
H65B H 0.3167 0.4870 0.2765 0.033 Uiso 1 1 calc R
C66 C 0.28845(16) 0.4149(2) 0.34699(13) 0.0281(6) Uani 1 1 d .
H66A H 0.3150 0.3875 0.3805 0.034 Uiso 1 1 calc R
H66B H 0.2632 0.3572 0.3276 0.034 Uiso 1 1 calc R
C67 C 0.23159(18) 0.4929(3) 0.36317(17) 0.0420(9) Uani 1 1 d .
H67A H 0.2566 0.5509 0.3825 0.050 Uiso 1 1 calc R
H67B H 0.2045 0.5198 0.3297 0.050 Uiso 1 1 calc R
C68 C 0.1782(3) 0.4459(5) 0.4000(2) 0.0840(17) Uani 1 1 d .
H68A H 0.1370 0.4916 0.4014 0.126 Uiso 1 1 calc R
H68B H 0.2022 0.4364 0.4368 0.126 Uiso 1 1 calc R
H68C H 0.1616 0.3798 0.3851 0.126 Uiso 1 1 calc R
C2 C 0.28701(16) 0.2760(2) 0.21483(12) 0.0284(6) Uani 1 1 d .
H2 H 0.2684 0.3383 0.2270 0.034 Uiso 1 1 calc R

loop_
_atom_site_aniso_label
_atom_site_aniso_U_11
_atom_site_aniso_U_22
_atom_site_aniso_U_33
_atom_site_aniso_U_23
_atom_site_aniso_U_13
_atom_site_aniso_U_12
Sn1 0.01850(7) 0.02604(9) 0.01867(8) 0.00013(8) 0.00243(6) -0.00158(8)
C1 0.0229(12) 0.0287(14) 0.0221(13) -0.0020(12) 0.0024(10) -0.0067(11)
Sn2 0.01998(8) 0.02791(10) 0.02273(9) 0.00211(9) 0.00306(6) 0.00041(8)
C3 0.0258(14) 0.0396(17) 0.0363(17) 0.0009(14) -0.0009(12) -0.0051(13)
C4 0.0301(15) 0.0419(18) 0.0317(17) -0.0023(13) -0.0021(12) -0.0133(13)
C5 0.0311(14) 0.0286(15) 0.0272(15) -0.0006(12) 0.0048(12) -0.0080(12)
C6 0.047(2) 0.0331(19) 0.043(2) -0.0087(16) 0.0049(17) -0.0090(16)
C7 0.0352(18) 0.0354(19) 0.051(2) -0.0082(16) 0.0163(15) -0.0083(15)
C8 0.044(2) 0.040(2) 0.078(3) -0.0227(19) 0.027(2) -0.0050(16)
C9 0.046(2) 0.043(2) 0.116(4) -0.025(3) 0.025(2) 0.0085(19)
C10 0.0314(18) 0.054(3) 0.108(4) -0.009(3) 0.007(2) 0.0107(17)
C11 0.0247(16) 0.040(2) 0.074(3) -0.0090(19) 0.0022(16) 0.0035(14)
C12 0.0289(16) 0.0308(17) 0.052(2) -0.0064(15) 0.0122(15) -0.0014(13)
O13 0.0261(10) 0.0308(12) 0.0428(13) -0.0080(10) -0.0027(9) 0.0035(9)
C14 0.0216(12) 0.0296(14) 0.0292(14) 0.0021(12) 0.0034(11) -0.0013(12)
C15 0.045(2) 0.0355(19) 0.066(3) -0.0050(18) -0.0060(18) -0.0086(16)
C16 0.093(3) 0.050(2) 0.043(2) -0.0137(19) 0.021(2) 0.005(2)
C17 0.0224(13) 0.0255(15) 0.0227(14) -0.0016(12) 0.0049(11) -0.0028(11)
C18 0.0261(14) 0.0323(16) 0.0207(14) -0.0009(12) 0.0026(11) -0.0015(12)
C19 0.0251(15) 0.051(2) 0.0331(18) 0.0056(15) 0.0042(13) -0.0075(14)
C20 0.0365(17) 0.060(2) 0.0322(17) 0.0153(16) 0.0058(14) -0.0168(16)
C21 0.0342(16) 0.057(2) 0.0280(16) 0.0126(15) -0.0013(13) -0.0087(15)
C22 0.0262(14) 0.0322(17) 0.0248(15) 0.0020(12) 0.0014(11) -0.0057(12)
C23 0.0182(12) 0.0321(15) 0.0298(15) 0.0066(12) 0.0038(11) -0.0014(11)
C24 0.0258(14) 0.0364(16) 0.0270(15) 0.0031(13) 0.0059(11) -0.0005(12)
C25 0.0341(16) 0.057(2) 0.0270(16) 0.0042(15) 0.0008(13) -0.0049(15)
C26 0.0270(15) 0.067(2) 0.044(2) 0.0225(19) -0.0012(14) 0.0001(16)
C27 0.0240(15) 0.0429(19) 0.055(2) 0.0177(16) 0.0083(14) 0.0067(13)
C28 0.0222(14) 0.0324(16) 0.0412(19) 0.0057(14) 0.0104(13) -0.0020(12)
C29 0.0440(18) 0.0415(19) 0.0360(18) -0.0078(15) 0.0069(15) 0.0017(16)
C30 0.047(2) 0.121(4) 0.055(3) 0.034(3) -0.008(2) 0.018(3)
C31 0.050(2) 0.043(2) 0.054(2) -0.0038(18) 0.0178(18) 0.0086(17)
C32 0.0281(14) 0.0337(16) 0.0207(14) 0.0061(12) -0.0003(11) -0.0091(13)
C33 0.0484(19) 0.0355(17) 0.0227(15) 0.0061(13) 0.0007(13) -0.0120(15)
C34 0.055(2) 0.052(2) 0.0310(18) 0.0077(16) -0.0113(16) -0.0284(19)
C35 0.0399(19) 0.067(3) 0.049(2) 0.023(2) -0.0157(16) -0.0136(19)
C36 0.0345(17) 0.053(2) 0.048(2) 0.0167(18) -0.0028(16) 0.0028(16)
C37 0.0357(16) 0.0337(16) 0.0323(16) 0.0100(13) -0.0005(13) -0.0031(14)
C38 0.071(3) 0.046(2) 0.0299(18) 0.0006(16) 0.0127(17) -0.009(2)
C39 0.049(3) 0.115(5) 0.084(4) 0.032(3) -0.036(3) -0.016(3)
C40 0.049(2) 0.0299(17) 0.054(2) 0.0037(16) 0.0056(17) -0.0013(15)
C41 0.0206(12) 0.0289(15) 0.0175(13) 0.0024(11) 0.0002(10) -0.0010(11)
C42 0.0236(13) 0.0311(15) 0.0214(14) 0.0031(11) -0.0031(11) -0.0007(11)
C43 0.0264(14) 0.0358(16) 0.0323(16) 0.0005(13) 0.0062(12) -0.0088(12)
C44 0.0273(14) 0.0492(19) 0.0294(16) -0.0021(14) 0.0115(12) -0.0055(13)
C45 0.0274(14) 0.0405(17) 0.0259(14) -0.0068(13) 0.0038(11) -0.0030(13)
C46 0.0223(13) 0.0355(16) 0.0189(13) -0.0004(12) -0.0019(10) -0.0012(12)
C47 0.0266(14) 0.0257(15) 0.0248(15) 0.0023(12) 0.0054(11) -0.0010(12)
C48 0.0289(15) 0.0305(16) 0.0287(16) 0.0051(13) -0.0002(12) -0.0059(13)
C49 0.0455(19) 0.0380(18) 0.0310(17) -0.0043(14) -0.0017(14) -0.0120(15)
C50 0.0459(19) 0.0305(17) 0.0435(19) -0.0046(14) 0.0118(15) -0.0054(14)
C51 0.0334(16) 0.0340(17) 0.047(2) 0.0019(15) 0.0098(15) 0.0037(14)
C52 0.0255(15) 0.0333(17) 0.0347(18) 0.0068(14) 0.0036(13) -0.0010(13)
C53 0.0365(17) 0.0366(18) 0.0416(19) 0.0059(15) -0.0078(14) -0.0055(14)
C54 0.069(3) 0.039(2) 0.065(3) -0.0161(19) 0.015(2) -0.0058(19)
C55 0.0298(15) 0.0424(19) 0.0375(18) 0.0063(15) -0.0016(13) 0.0063(14)
C56 0.0264(14) 0.0361(17) 0.0189(14) -0.0057(12) 0.0045(11) -0.0030(13)
C57 0.0343(16) 0.0399(19) 0.0252(15) -0.0056(14) 0.0086(12) -0.0047(14)
C58 0.051(2) 0.0378(19) 0.0354(18) -0.0113(14) 0.0166(16) -0.0137(16)
C59 0.0401(19) 0.053(2) 0.045(2) -0.0187(18) 0.0133(16) -0.0186(17)
C60 0.0261(15) 0.068(3) 0.0388(19) -0.0172(18) 0.0048(14) -0.0159(16)
C61 0.0256(15) 0.051(2) 0.0237(16) -0.0113(15) 0.0023(12) -0.0070(15)
C62 0.048(2) 0.0348(18) 0.042(2) -0.0043(15) -0.0014(16) 0.0004(15)
C63 0.051(3) 0.075(3) 0.104(4) -0.029(3) 0.016(3) -0.038(2)
C64 0.0288(16) 0.063(2) 0.039(2) -0.0112(17) -0.0065(14) 0.0009(16)
C65 0.0276(14) 0.0264(14) 0.0295(15) -0.0006(12) 0.0052(12) 0.0026(12)
C66 0.0267(14) 0.0305(16) 0.0275(16) -0.0036(12) 0.0051(12) 0.0023(12)
C67 0.0284(16) 0.050(2) 0.048(2) -0.0049(17) 0.0062(15) 0.0121(15)
C68 0.053(3) 0.108(4) 0.099(4) -0.001(3) 0.047(3) 0.017(3)
C2 0.0276(14) 0.0297(15) 0.0279(15) 0.0016(12) 0.0031(11) -0.0031(11)

loop_
_atom_type_symbol
_atom_type_description
_atom_type_scat_dispersion_real
_atom_type_scat_dispersion_imag
_atom_type_scat_source
C C 0.0033 0.0016 'International Tables Vol C Tables 4.2.6.8 and 6.1.1.4'
H H 0.0000 0.0000 'International Tables Vol C Tables 4.2.6.8 and 6.1.1.4'
O O 0.0106 0.0060 'International Tables Vol C Tables 4.2.6.8 and 6.1.1.4'
Sn Sn -0.6537 1.4246 'International Tables Vol C Tables 4.2.6.8 and 6.1.1.4'

loop_
_geom_angle_atom_site_label_1
_geom_angle_atom_site_label_2
_geom_angle_atom_site_label_3
_geom_angle
C1 Sn1 C65 100.25(11)
C1 Sn1 C17 104.54(10)
C65 Sn1 C17 107.43(11)
C1 Sn1 Sn2 113.48(8)
C65 Sn1 Sn2 118.30(8)
C17 Sn1 Sn2 111.49(8)
C2 C1 C14 117.7(2)
C2 C1 Sn1 119.5(2)
C14 C1 Sn1 122.74(19)
C41 Sn2 Sn1 97.37(7)
C4 C3 C2 119.9(3)
C3 C4 C5 121.3(3)
C14 C5 C4 117.6(3)
C14 C5 C6 122.5(3)
C4 C5 C6 119.8(3)
C7 C6 C16 110.0(4)
C7 C6 C5 109.8(3)
C16 C6 C5 108.9(3)
C7 C6 C15 109.7(3)
C16 C6 C15 109.2(3)
C5 C6 C15 109.2(3)
C12 C7 C8 116.7(3)
C12 C7 C6 122.3(3)
C8 C7 C6 121.0(3)
C9 C8 C7 122.0(4)
C10 C9 C8 120.0(4)
C11 C10 C9 120.0(4)
C10 C11 C12 119.5(4)
O13 C12 C11 115.3(3)
O13 C12 C7 122.9(3)
C11 C12 C7 121.8(3)
C12 O13 C14 119.1(2)
O13 C14 C5 122.5(3)
O13 C14 C1 114.9(2)
C5 C14 C1 122.6(3)
C18 C17 C22 117.3(3)
C18 C17 Sn1 120.0(2)
C22 C17 Sn1 122.6(2)
C17 C18 C19 121.1(3)
C17 C18 C23 125.6(3)
C19 C18 C23 113.3(3)
C20 C19 C18 120.6(3)
C21 C20 C19 119.1(3)
C20 C21 C22 121.3(3)
C21 C22 C17 120.6(3)
C21 C22 C32 114.5(3)
C17 C22 C32 124.9(3)
C24 C23 C28 120.1(3)
C24 C23 C18 119.8(3)
C28 C23 C18 119.6(3)
C23 C24 C25 118.6(3)
C23 C24 C29 121.2(3)
C25 C24 C29 120.0(3)
C26 C25 C24 121.9(3)
C27 C26 C25 118.6(3)
C27 C26 C30 121.2(4)
C25 C26 C30 120.2(4)
C26 C27 C28 122.1(3)
C27 C28 C23 118.7(3)
C27 C28 C31 120.4(3)
C23 C28 C31 120.9(3)
C37 C32 C33 119.6(3)
C37 C32 C22 119.5(3)
C33 C32 C22 120.3(3)
C34 C33 C32 118.6(3)
C34 C33 C38 120.6(3)
C32 C33 C38 120.8(3)
C35 C34 C33 121.8(3)
C36 C35 C34 118.8(3)
C36 C35 C39 121.0(5)
C34 C35 C39 120.1(4)
C35 C36 C37 121.9(4)
C32 C37 C36 119.3(3)
C32 C37 C40 120.4(3)
C36 C37 C40 120.3(3)
C46 C41 C42 118.6(3)
C46 C41 Sn2 132.0(2)
C42 C41 Sn2 109.3(2)
C43 C42 C41 120.5(3)
C43 C42 C47 119.5(3)
C41 C42 C47 119.8(3)
C44 C43 C42 120.3(3)
C45 C44 C43 119.5(3)
C44 C45 C46 121.3(3)
C45 C46 C41 119.5(3)
C45 C46 C56 116.4(3)
C41 C46 C56 124.1(3)
C52 C47 C48 117.9(3)
C52 C47 C42 119.8(3)
C48 C47 C42 122.1(3)
C49 C48 C47 119.5(3)
C49 C48 C53 119.3(3)
C47 C48 C53 121.2(3)
C50 C49 C48 122.5(3)
C49 C50 C51 117.6(3)
C49 C50 C54 121.4(3)
C51 C50 C54 121.0(3)
C52 C51 C50 122.3(3)
C51 C52 C47 120.1(3)
C51 C52 C55 118.5(3)
C47 C52 C55 121.2(3)
C57 C56 C61 119.4(3)
C57 C56 C46 120.8(3)
C61 C56 C46 119.4(3)
C58 C57 C56 119.4(3)
C58 C57 C62 118.6(3)
C56 C57 C62 122.0(3)
C59 C58 C57 122.8(4)
C58 C59 C60 117.5(3)
C58 C59 C63 121.8(4)
C60 C59 C63 120.7(4)
C61 C60 C59 122.7(3)
C60 C61 C56 118.3(3)
C60 C61 C64 119.9(3)
C56 C61 C64 121.7(3)
C66 C65 Sn1 114.0(2)
C65 C66 C67 113.9(3)
C68 C67 C66 112.8(3)
C3 C2 C1 120.8(3)

loop_
_geom_bond_atom_site_label_1
_geom_bond_atom_site_label_2
_geom_bond_distance
Sn1 C1 2.166(3)
Sn1 C65 2.191(3)
Sn1 C17 2.207(3)
Sn1 Sn2 2.9020(8)
C1 C2 1.391(4)
C1 C14 1.396(4)
Sn2 C41 2.239(3)
C3 C4 1.381(5)
C3 C2 1.386(4)
C4 C5 1.390(4)
C5 C14 1.390(4)
C5 C6 1.532(5)
C6 C7 1.522(6)
C6 C16 1.526(6)
C6 C15 1.547(5)
C7 C12 1.395(5)
C7 C8 1.396(5)
C8 C9 1.379(6)
C9 C10 1.378(7)
C10 C11 1.377(5)
C11 C12 1.394(5)
C12 O13 1.376(4)
O13 C14 1.385(3)
C17 C18 1.398(4)
C17 C22 1.417(4)
C18 C19 1.401(4)
C18 C23 1.498(4)
C19 C20 1.385(5)
C20 C21 1.376(4)
C21 C22 1.391(4)
C22 C32 1.498(4)
C23 C24 1.396(4)
C23 C28 1.407(4)
C24 C25 1.402(4)
C24 C29 1.502(5)
C25 C26 1.380(5)
C26 C27 1.371(6)
C26 C30 1.523(5)
C27 C28 1.394(5)
C28 C31 1.504(5)
C32 C37 1.397(5)
C32 C33 1.401(4)
C33 C34 1.400(5)
C33 C38 1.506(5)
C34 C35 1.382(6)
C35 C36 1.356(6)
C35 C39 1.519(5)
C36 C37 1.400(4)
C37 C40 1.502(5)
C41 C46 1.407(4)
C41 C42 1.413(4)
C42 C43 1.393(4)
C42 C47 1.493(4)
C43 C44 1.392(5)
C44 C45 1.381(4)
C45 C46 1.401(4)
C46 C56 1.499(4)
C47 C52 1.414(4)
C47 C48 1.425(4)
C48 C49 1.388(5)
C48 C53 1.505(4)
C49 C50 1.386(5)
C50 C51 1.389(5)
C50 C54 1.507(5)
C51 C52 1.385(5)
C52 C55 1.512(5)
C56 C57 1.398(5)
C56 C61 1.423(4)
C57 C58 1.391(5)
C57 C62 1.505(5)
C58 C59 1.371(5)
C59 C60 1.393(6)
C59 C63 1.513(5)
C60 C61 1.393(5)
C61 C64 1.502(5)
C65 C66 1.523(4)
C66 C67 1.525(4)
C67 C68 1.513(6)
